data_7248038
loop_
_publ_author_name
'Patil, Baliram R.'
'Nichinde, Chandrakant B.'
'Chaudhari, Suryakant S.'
'Krishna, Gamidi Rama'
'Kinage, Anil K.'

_publ_section_title
;
 Organocatalyzed [4 + 2] cycloaddition of \a,\b-unsaturated ketones and
 isatylidene malononitrile: accessing spiro[3-arylcyclohexanone]oxindole
 derivatives
;
_journal_issue 5
_journal_name_full 'RSC Advances'
_journal_page_first 2873
_journal_page_last 2877
_journal_paper_doi 10.1039/D3RA07652K
_journal_volume 14
_journal_year 2024
_chemical_formula_moiety 'C24 H21 N3 O2'
_chemical_formula_sum 'C24 H21 N3 O2'
_chemical_formula_weight 383.44
_space_group_crystal_system monoclinic
_space_group_IT_number 14
_space_group_name_Hall '-P 2ybc'
_space_group_name_H-M_alt 'P 1 21/c 1'
_atom_sites_solution_hydrogens geom
_audit_creation_date 2023-10-21
_audit_creation_method
;
Olex2 1.5
(compiled 2022.04.07 svn.rca3783a0 for OlexSys, GUI svn.r6498)
;
_audit_update_record
;
2023-10-21 deposited with the CCDC.	2024-01-03 downloaded from the CCDC.
;
_cell_angle_alpha 90
_cell_angle_beta 105.3570(10)
_cell_angle_gamma 90
_cell_formula_units_Z 4
_cell_length_a 9.9591(4)
_cell_length_b 17.0919(6)
_cell_length_c 11.8583(5)
_cell_measurement_reflns_used 8172
_cell_measurement_temperature 100(2)
_cell_measurement_theta_max 27.53
_cell_measurement_theta_min 3.37
_cell_volume 1946.45(13)
_computing_cell_refinement 'SAINT v8.37A (Bruker, 2015)'
_computing_data_reduction 'SAINT v8.37A (Bruker, 2015)'
_computing_molecular_graphics 'Olex2 1.5 (Dolomanov et al., 2009)'
_computing_publication_material 'Olex2 1.5 (Dolomanov et al., 2009)'
_computing_structure_refinement 'SHELXL 2018/3 (Sheldrick, 2015)'
_computing_structure_solution 'SHELXT 2014/5 (Sheldrick, 2014)'
_diffrn_ambient_temperature 100(2)
_diffrn_measured_fraction_theta_full 0.985
_diffrn_measured_fraction_theta_max 0.987
_diffrn_measurement_device_type 'Bruker APEX-II CCD'
_diffrn_measurement_method '\f and \w scans'
_diffrn_radiation_type MoK\a
_diffrn_radiation_wavelength 0.71073
_diffrn_reflns_av_R_equivalents 0.0486
_diffrn_reflns_av_unetI/netI 0.0441
_diffrn_reflns_Laue_measured_fraction_full 0.985
_diffrn_reflns_Laue_measured_fraction_max 0.987
_diffrn_reflns_limit_h_max 12
_diffrn_reflns_limit_h_min -12
_diffrn_reflns_limit_k_max 21
_diffrn_reflns_limit_k_min -21
_diffrn_reflns_limit_l_max 14
_diffrn_reflns_limit_l_min -15
_diffrn_reflns_number 14764
_diffrn_reflns_point_group_measured_fraction_full 0.985
_diffrn_reflns_point_group_measured_fraction_max 0.987
_diffrn_reflns_theta_full 25.242
_diffrn_reflns_theta_max 26.999
_diffrn_reflns_theta_min 3.370
_diffrn_source_current 1.4
_diffrn_source_power 0.07
_diffrn_source_voltage 50.0
_diffrn_standards_number 0
_exptl_absorpt_coefficient_mu 0.085
_exptl_absorpt_correction_T_max 0.7456
_exptl_absorpt_correction_T_min 0.5563
_exptl_absorpt_correction_type none
_exptl_absorpt_process_details
;
SADABS-2014/5 (Bruker,2014/5) was used for absorption correction.
wR2(int) was 0.1290 before and 0.0624 after correction.
The Ratio of minimum to maximum transmission is 0.7461.
The \l/2 correction factor is Not present.
;
_exptl_crystal_colour Colorless
_exptl_crystal_density_diffrn 1.308
_exptl_crystal_description Block
_exptl_crystal_F_000 808
_exptl_crystal_size_max 0.29
_exptl_crystal_size_mid 0.13
_exptl_crystal_size_min 0.08
_exptl_transmission_factor_max 0.7456
_exptl_transmission_factor_min 0.5563
_refine_diff_density_max 0.617
_refine_diff_density_min -0.337
_refine_diff_density_rms 0.048
_refine_ls_extinction_method none
_refine_ls_goodness_of_fit_ref 1.027
_refine_ls_hydrogen_treatment constr
_refine_ls_matrix_type full
_refine_ls_number_parameters 264
_refine_ls_number_reflns 4189
_refine_ls_number_restraints 0
_refine_ls_restrained_S_all 1.027
_refine_ls_R_factor_all 0.0570
_refine_ls_R_factor_gt 0.0513
_refine_ls_shift/su_max 0.000
_refine_ls_shift/su_mean 0.000
_refine_ls_structure_factor_coef Fsqd
_refine_ls_weighting_details 'w=1/[\s^2^(Fo^2^)+(0.0438P)^2^+1.5476P] where P=(Fo^2^+2Fc^2^)/3'
_refine_ls_weighting_scheme calc
_refine_ls_wR_factor_gt 0.1228
_refine_ls_wR_factor_ref 0.1271
_reflns_Friedel_coverage 0.000
_reflns_number_gt 3736
_reflns_number_total 4189
_reflns_threshold_expression 'I > 2\s(I)'
_cod_data_source_file d3ra07652k2.cif
_cod_data_source_block 3Bd
_cod_database_code 7248038
_publcif_datablock.id {6e38cc7e-1747-42a0-81db-e3e02fcb02cf}

_shelx_shelxl_version_number 2018/3
_shelx_space_group_comment
;
The symmetry employed for this shelxl refinement is uniquely defined
by the following loop, which should always be used as a source of
symmetry information in preference to the above space-group names.
They are only intended as comments.
;
_olex2_refinement_description
;
1. Fixed Uiso
 At 1.2 times of:
  All C(H) groups, All C(H,H) groups
 At 1.5 times of:
  All C(H,H,H) groups
2.a Ternary CH refined with riding coordinates:
 C9(H9), C15(H15)
2.b Secondary CH2 refined with riding coordinates:
 C12(H12A,H12B), C14(H14A,H14B)
2.c Aromatic/amide H refined with riding coordinates:
 C2(H2), C3(H3), C4(H4), C5(H5), C20(H20), C21(H21), C22(H22), C23(H23),
 C24(H24)
2.d Idealised Me refined as rotating group:
 C10(H10A,H10B,H10C), C11(H11A,H11B,H11C)
;
_olex2_submission_special_instructions 'No special instructions were received'
_publcif_funding_html
;
;

loop_
_space_group_symop_operation_xyz
'x, y, z'
'-x, y+1/2, -z+1/2'
'-x, -y, -z'
'x, -y-1/2, z-1/2'

loop_
_atom_site_label
_atom_site_type_symbol
_atom_site_fract_x
_atom_site_fract_y
_atom_site_fract_z
_atom_site_U_iso_or_equiv
_atom_site_adp_type
_atom_site_occupancy
_atom_site_site_symmetry_order
_atom_site_calc_flag
_atom_site_refinement_flags_posn
_atom_site_refinement_flags_adp
_atom_site_refinement_flags_occupancy
_atom_site_disorder_assembly
_atom_site_disorder_group
C1 C 0.79658(15) 0.48397(9) 0.35488(14) 0.0212(3) Uani 1 1 d . . . . .
C2 C 0.83237(17) 0.56224(10) 0.36810(16) 0.0277(4) Uani 1 1 d . . . . .
H2 H 0.854726 0.590256 0.308321 0.033 Uiso 1 1 calc R U . . .
C3 C 0.83369(17) 0.59714(10) 0.47286(17) 0.0313(4) Uani 1 1 d . . . . .
H3 H 0.856742 0.649850 0.483563 0.038 Uiso 1 1 calc R U . . .
C4 C 0.80167(17) 0.55601(11) 0.56272(16) 0.0311(4) Uani 1 1 d . . . . .
H4 H 0.805118 0.581091 0.633035 0.037 Uiso 1 1 calc R U . . .
C5 C 0.76395(16) 0.47660(10) 0.54879(15) 0.0257(4) Uani 1 1 d . . . . .
H5 H 0.742295 0.448586 0.608878 0.031 Uiso 1 1 calc R U . . .
C6 C 0.76009(15) 0.44169(9) 0.44345(13) 0.0180(3) Uani 1 1 d . . . . .
C7 C 0.71635(14) 0.36051(8) 0.39780(12) 0.0149(3) Uani 1 1 d . . . . .
C8 C 0.74290(14) 0.36298(9) 0.27497(12) 0.0172(3) Uani 1 1 d . . . . .
C9 C 0.8122(2) 0.45571(12) 0.14255(15) 0.0370(4) Uani 1 1 d . . . . .
H9 H 0.807839 0.406347 0.099689 0.044 Uiso 1 1 calc R U . . .
C10 C 0.6912(3) 0.50465(14) 0.07401(19) 0.0541(6) Uani 1 1 d . . . . .
H10A H 0.605819 0.476533 0.066381 0.081 Uiso 1 1 calc R U . . .
H10B H 0.702964 0.515440 -0.002249 0.081 Uiso 1 1 calc R U . . .
H10C H 0.688140 0.552995 0.114466 0.081 Uiso 1 1 calc R U . . .
C11 C 0.9544(3) 0.48877(14) 0.15261(19) 0.0478(5) Uani 1 1 d . . . . .
H11A H 0.962427 0.538845 0.190475 0.072 Uiso 1 1 calc R U . . .
H11B H 0.968169 0.494707 0.075958 0.072 Uiso 1 1 calc R U . . .
H11C H 1.023551 0.453907 0.197853 0.072 Uiso 1 1 calc R U . . .
C12 C 0.79942(15) 0.29340(9) 0.46909(13) 0.0189(3) Uani 1 1 d . . . . .
H12A H 0.896871 0.299482 0.471128 0.023 Uiso 1 1 calc R U . . .
H12B H 0.791884 0.296743 0.548844 0.023 Uiso 1 1 calc R U . . .
C13 C 0.75071(16) 0.21332(9) 0.42056(14) 0.0210(3) Uani 1 1 d . . . . .
C14 C 0.59544(15) 0.19874(9) 0.39270(14) 0.0208(3) Uani 1 1 d . . . . .
H14A H 0.570133 0.190785 0.465422 0.025 Uiso 1 1 calc R U . . .
H14B H 0.574229 0.150859 0.347567 0.025 Uiso 1 1 calc R U . . .
C15 C 0.50537(15) 0.26511(8) 0.32428(13) 0.0165(3) Uani 1 1 d . . . . .
H15 H 0.520591 0.265907 0.245953 0.020 Uiso 1 1 calc R U . . .
C16 C 0.55532(14) 0.34640(8) 0.38280(12) 0.0149(3) Uani 1 1 d . . . . .
C17 C 0.47787(15) 0.41021(9) 0.30898(13) 0.0178(3) Uani 1 1 d . . . . .
C18 C 0.52780(14) 0.34895(8) 0.49989(13) 0.0172(3) Uani 1 1 d . . . . .
C19 C 0.34996(15) 0.25401(9) 0.30882(13) 0.0180(3) Uani 1 1 d . . . . .
C20 C 0.25670(16) 0.28236(9) 0.20721(14) 0.0219(3) Uani 1 1 d . . . . .
H20 H 0.290874 0.305575 0.149510 0.026 Uiso 1 1 calc R U . . .
C21 C 0.11379(16) 0.27634(10) 0.19125(14) 0.0247(3) Uani 1 1 d . . . . .
H21 H 0.053151 0.296688 0.124099 0.030 Uiso 1 1 calc R U . . .
C22 C 0.06135(16) 0.24014(10) 0.27504(15) 0.0245(3) Uani 1 1 d . . . . .
H22 H -0.034303 0.235463 0.263964 0.029 Uiso 1 1 calc R U . . .
C23 C 0.15267(16) 0.21088(10) 0.37569(14) 0.0241(3) Uani 1 1 d . . . . .
H23 H 0.118106 0.186156 0.432010 0.029 Uiso 1 1 calc R U . . .
C24 C 0.29579(16) 0.21843(9) 0.39259(14) 0.0214(3) Uani 1 1 d . . . . .
H24 H 0.356039 0.199395 0.460915 0.026 Uiso 1 1 calc R U . . .
N1 N 0.78828(14) 0.43532(8) 0.25721(11) 0.0218(3) Uani 1 1 d . . . . .
N2 N 0.42194(14) 0.45845(8) 0.24755(12) 0.0268(3) Uani 1 1 d . . . . .
N3 N 0.50933(14) 0.34601(8) 0.59076(12) 0.0242(3) Uani 1 1 d . . . . .
O1 O 0.72641(11) 0.30746(7) 0.20708(9) 0.0231(3) Uani 1 1 d . . . . .
O2 O 0.83310(12) 0.16262(7) 0.41404(12) 0.0303(3) Uani 1 1 d . . . . .

loop_
_atom_site_aniso_label
_atom_site_aniso_U_11
_atom_site_aniso_U_22
_atom_site_aniso_U_33
_atom_site_aniso_U_23
_atom_site_aniso_U_13
_atom_site_aniso_U_12
C1 0.0130(7) 0.0214(7) 0.0284(8) 0.0027(6) 0.0040(6) 0.0009(6)
C2 0.0227(8) 0.0216(8) 0.0399(10) 0.0029(7) 0.0105(7) -0.0018(6)
C3 0.0193(8) 0.0230(8) 0.0521(11) -0.0068(8) 0.0105(7) -0.0042(6)
C4 0.0205(8) 0.0350(9) 0.0390(10) -0.0185(8) 0.0100(7) -0.0033(7)
C5 0.0174(7) 0.0332(9) 0.0281(8) -0.0077(7) 0.0089(6) -0.0045(6)
C6 0.0114(6) 0.0193(7) 0.0225(7) -0.0018(6) 0.0031(5) -0.0001(5)
C7 0.0115(6) 0.0171(7) 0.0169(7) 0.0005(5) 0.0052(5) -0.0004(5)
C8 0.0111(6) 0.0229(7) 0.0183(7) 0.0021(6) 0.0051(5) 0.0007(5)
C9 0.0514(12) 0.0403(10) 0.0213(8) 0.0045(7) 0.0129(8) -0.0120(9)
C10 0.0684(16) 0.0482(13) 0.0320(11) 0.0164(9) -0.0108(10) -0.0119(11)
C11 0.0627(14) 0.0519(13) 0.0403(11) 0.0041(10) 0.0342(11) -0.0084(11)
C12 0.0127(7) 0.0222(7) 0.0221(7) 0.0056(6) 0.0050(5) 0.0010(5)
C13 0.0178(7) 0.0206(7) 0.0268(8) 0.0068(6) 0.0098(6) 0.0021(6)
C14 0.0183(7) 0.0172(7) 0.0290(8) 0.0013(6) 0.0101(6) -0.0006(6)
C15 0.0154(7) 0.0171(7) 0.0181(7) -0.0013(5) 0.0066(5) -0.0013(5)
C16 0.0125(6) 0.0176(7) 0.0155(7) 0.0013(5) 0.0051(5) 0.0013(5)
C17 0.0139(6) 0.0209(7) 0.0197(7) -0.0012(6) 0.0066(5) -0.0008(6)
C18 0.0125(7) 0.0182(7) 0.0210(7) 0.0007(6) 0.0049(5) -0.0002(5)
C19 0.0140(7) 0.0192(7) 0.0213(7) -0.0059(6) 0.0059(5) -0.0021(5)
C20 0.0195(7) 0.0258(8) 0.0209(7) -0.0046(6) 0.0064(6) -0.0031(6)
C21 0.0182(7) 0.0288(8) 0.0248(8) -0.0077(6) 0.0019(6) -0.0005(6)
C22 0.0135(7) 0.0282(8) 0.0329(9) -0.0119(7) 0.0082(6) -0.0026(6)
C23 0.0198(8) 0.0281(8) 0.0280(8) -0.0071(7) 0.0124(6) -0.0064(6)
C24 0.0186(7) 0.0244(8) 0.0224(7) -0.0034(6) 0.0074(6) -0.0023(6)
N1 0.0213(6) 0.0249(7) 0.0196(6) 0.0050(5) 0.0063(5) -0.0029(5)
N2 0.0226(7) 0.0280(7) 0.0289(7) 0.0064(6) 0.0052(6) 0.0043(6)
N3 0.0232(7) 0.0297(7) 0.0220(7) 0.0011(5) 0.0097(5) -0.0002(6)
O1 0.0207(5) 0.0289(6) 0.0222(6) -0.0063(5) 0.0100(4) -0.0029(4)
O2 0.0213(6) 0.0222(6) 0.0513(8) 0.0057(5) 0.0163(5) 0.0048(5)

loop_
_atom_type_symbol
_atom_type_description
_atom_type_scat_dispersion_real
_atom_type_scat_dispersion_imag
_atom_type_scat_source
C C 0.0033 0.0016 'International Tables Vol C Tables 4.2.6.8 and 6.1.1.4'
H H 0.0000 0.0000 'International Tables Vol C Tables 4.2.6.8 and 6.1.1.4'
N N 0.0061 0.0033 'International Tables Vol C Tables 4.2.6.8 and 6.1.1.4'
O O 0.0106 0.0060 'International Tables Vol C Tables 4.2.6.8 and 6.1.1.4'

loop_
_geom_angle_atom_site_label_1
_geom_angle_atom_site_label_2
_geom_angle_atom_site_label_3
_geom_angle
_geom_angle_site_symmetry_1
_geom_angle_site_symmetry_3
_geom_angle_publ_flag
C2 C1 C6 121.65(15) . . ?
C2 C1 N1 128.37(15) . . ?
C6 C1 N1 109.97(13) . . ?
C1 C2 H2 121.2 . . ?
C3 C2 C1 117.56(16) . . ?
C3 C2 H2 121.2 . . ?
C2 C3 H3 119.1 . . ?
C2 C3 C4 121.79(16) . . ?
C4 C3 H3 119.1 . . ?
C3 C4 H4 119.7 . . ?
C3 C4 C5 120.61(16) . . ?
C5 C4 H4 119.7 . . ?
C4 C5 H5 121.1 . . ?
C6 C5 C4 117.88(16) . . ?
C6 C5 H5 121.1 . . ?
C1 C6 C7 108.22(13) . . ?
C5 C6 C1 120.46(15) . . ?
C5 C6 C7 131.28(14) . . ?
C6 C7 C8 101.96(11) . . ?
C6 C7 C12 115.33(12) . . ?
C6 C7 C16 111.54(11) . . ?
C8 C7 C16 108.57(11) . . ?
C12 C7 C8 109.75(11) . . ?
C12 C7 C16 109.32(11) . . ?
N1 C8 C7 108.60(12) . . ?
O1 C8 C7 124.73(13) . . ?
O1 C8 N1 126.67(14) . . ?
C10 C9 H9 106.1 . . ?
C11 C9 H9 106.1 . . ?
C11 C9 C10 115.79(18) . . ?
N1 C9 H9 106.1 . . ?
N1 C9 C10 108.87(17) . . ?
N1 C9 C11 113.16(16) . . ?
C9 C10 H10A 109.5 . . ?
C9 C10 H10B 109.5 . . ?
C9 C10 H10C 109.5 . . ?
H10A C10 H10B 109.5 . . ?
H10A C10 H10C 109.5 . . ?
H10B C10 H10C 109.5 . . ?
C9 C11 H11A 109.5 . . ?
C9 C11 H11B 109.5 . . ?
C9 C11 H11C 109.5 . . ?
H11A C11 H11B 109.5 . . ?
H11A C11 H11C 109.5 . . ?
H11B C11 H11C 109.5 . . ?
C7 C12 H12A 108.9 . . ?
C7 C12 H12B 108.9 . . ?
H12A C12 H12B 107.7 . . ?
C13 C12 C7 113.30(12) . . ?
C13 C12 H12A 108.9 . . ?
C13 C12 H12B 108.9 . . ?
C14 C13 C12 115.96(13) . . ?
O2 C13 C12 121.16(14) . . ?
O2 C13 C14 122.62(14) . . ?
C13 C14 H14A 108.7 . . ?
C13 C14 H14B 108.7 . . ?
C13 C14 C15 114.41(12) . . ?
H14A C14 H14B 107.6 . . ?
C15 C14 H14A 108.7 . . ?
C15 C14 H14B 108.7 . . ?
C14 C15 H15 107.2 . . ?
C14 C15 C16 110.28(12) . . ?
C16 C15 H15 107.2 . . ?
C19 C15 C14 113.85(12) . . ?
C19 C15 H15 107.2 . . ?
C19 C15 C16 110.85(11) . . ?
C15 C16 C7 112.10(11) . . ?
C17 C16 C7 107.91(11) . . ?
C17 C16 C15 109.59(11) . . ?
C17 C16 C18 109.56(12) . . ?
C18 C16 C7 108.81(11) . . ?
C18 C16 C15 108.85(11) . . ?
N2 C17 C16 176.24(16) . . ?
N3 C18 C16 175.60(16) . . ?
C20 C19 C15 118.87(13) . . ?
C24 C19 C15 122.92(13) . . ?
C24 C19 C20 118.19(14) . . ?
C19 C20 H20 119.5 . . ?
C21 C20 C19 120.96(15) . . ?
C21 C20 H20 119.5 . . ?
C20 C21 H21 119.9 . . ?
C22 C21 C20 120.18(15) . . ?
C22 C21 H21 119.9 . . ?
C21 C22 H22 120.3 . . ?
C21 C22 C23 119.49(14) . . ?
C23 C22 H22 120.3 . . ?
C22 C23 H23 119.9 . . ?
C22 C23 C24 120.21(15) . . ?
C24 C23 H23 119.9 . . ?
C19 C24 C23 120.95(15) . . ?
C19 C24 H24 119.5 . . ?
C23 C24 H24 119.5 . . ?
C1 N1 C9 128.75(14) . . ?
C8 N1 C1 111.13(12) . . ?
C8 N1 C9 119.96(14) . . ?

loop_
_geom_bond_atom_site_label_1
_geom_bond_atom_site_label_2
_geom_bond_distance
_geom_bond_site_symmetry_2
_geom_bond_publ_flag
C1 C2 1.383(2) . ?
C1 C6 1.400(2) . ?
C1 N1 1.410(2) . ?
C2 H2 0.9300 . ?
C2 C3 1.375(3) . ?
C3 H3 0.9300 . ?
C3 C4 1.382(3) . ?
C4 H4 0.9300 . ?
C4 C5 1.406(2) . ?
C5 H5 0.9300 . ?
C5 C6 1.376(2) . ?
C6 C7 1.511(2) . ?
C7 C8 1.5483(19) . ?
C7 C12 1.531(2) . ?
C7 C16 1.5845(19) . ?
C8 N1 1.3520(19) . ?
C8 O1 1.2271(19) . ?
C9 H9 0.9800 . ?
C9 C10 1.515(3) . ?
C9 C11 1.499(3) . ?
C9 N1 1.483(2) . ?
C10 H10A 0.9600 . ?
C10 H10B 0.9600 . ?
C10 H10C 0.9600 . ?
C11 H11A 0.9600 . ?
C11 H11B 0.9600 . ?
C11 H11C 0.9600 . ?
C12 H12A 0.9700 . ?
C12 H12B 0.9700 . ?
C12 C13 1.514(2) . ?
C13 C14 1.514(2) . ?
C13 O2 1.2098(19) . ?
C14 H14A 0.9700 . ?
C14 H14B 0.9700 . ?
C14 C15 1.538(2) . ?
C15 H15 0.9800 . ?
C15 C16 1.5738(19) . ?
C15 C19 1.5215(19) . ?
C16 C17 1.481(2) . ?
C16 C18 1.485(2) . ?
C17 N2 1.143(2) . ?
C18 N3 1.141(2) . ?
C19 C20 1.399(2) . ?
C19 C24 1.390(2) . ?
C20 H20 0.9300 . ?
C20 C21 1.389(2) . ?
C21 H21 0.9300 . ?
C21 C22 1.385(2) . ?
C22 H22 0.9300 . ?
C22 C23 1.388(2) . ?
C23 H23 0.9300 . ?
C23 C24 1.392(2) . ?
C24 H24 0.9300 . ?

loop_
_geom_torsion_atom_site_label_1
_geom_torsion_atom_site_label_2
_geom_torsion_atom_site_label_3
_geom_torsion_atom_site_label_4
_geom_torsion
_geom_torsion_site_symmetry_1
_geom_torsion_site_symmetry_2
_geom_torsion_site_symmetry_3
_geom_torsion_site_symmetry_4
_geom_torsion_publ_flag
C1 C2 C3 C4 0.5(3) . . . . ?
C1 C6 C7 C8 3.36(14) . . . . ?
C1 C6 C7 C12 122.20(13) . . . . ?
C1 C6 C7 C16 -112.33(13) . . . . ?
C2 C1 C6 C5 -2.5(2) . . . . ?
C2 C1 C6 C7 175.63(14) . . . . ?
C2 C1 N1 C8 -176.90(15) . . . . ?
C2 C1 N1 C9 -1.7(3) . . . . ?
C2 C3 C4 C5 -1.1(3) . . . . ?
C3 C4 C5 C6 0.0(2) . . . . ?
C4 C5 C6 C1 1.7(2) . . . . ?
C4 C5 C6 C7 -175.83(15) . . . . ?
C5 C6 C7 C8 -178.84(16) . . . . ?
C5 C6 C7 C12 -60.0(2) . . . . ?
C5 C6 C7 C16 65.5(2) . . . . ?
C6 C1 C2 C3 1.3(2) . . . . ?
C6 C1 N1 C8 2.22(17) . . . . ?
C6 C1 N1 C9 177.46(16) . . . . ?
C6 C7 C8 N1 -2.10(14) . . . . ?
C6 C7 C8 O1 177.08(14) . . . . ?
C6 C7 C12 C13 179.41(12) . . . . ?
C6 C7 C16 C15 174.64(11) . . . . ?
C6 C7 C16 C17 53.87(15) . . . . ?
C6 C7 C16 C18 -64.93(15) . . . . ?
C7 C8 N1 C1 0.08(16) . . . . ?
C7 C8 N1 C9 -175.64(14) . . . . ?
C7 C12 C13 C14 -49.01(17) . . . . ?
C7 C12 C13 O2 136.81(15) . . . . ?
C8 C7 C12 C13 -66.17(15) . . . . ?
C8 C7 C16 C15 63.07(14) . . . . ?
C8 C7 C16 C17 -57.69(14) . . . . ?
C8 C7 C16 C18 -176.49(12) . . . . ?
C10 C9 N1 C1 -72.5(2) . . . . ?
C10 C9 N1 C8 102.38(19) . . . . ?
C11 C9 N1 C1 57.8(3) . . . . ?
C11 C9 N1 C8 -127.36(18) . . . . ?
C12 C7 C8 N1 -124.82(13) . . . . ?
C12 C7 C8 O1 54.36(18) . . . . ?
C12 C7 C16 C15 -56.63(15) . . . . ?
C12 C7 C16 C17 -177.39(12) . . . . ?
C12 C7 C16 C18 63.81(15) . . . . ?
C12 C13 C14 C15 46.48(18) . . . . ?
C13 C14 C15 C16 -48.13(17) . . . . ?
C13 C14 C15 C19 -173.45(13) . . . . ?
C14 C15 C16 C7 54.15(15) . . . . ?
C14 C15 C16 C17 173.94(12) . . . . ?
C14 C15 C16 C18 -66.27(14) . . . . ?
C14 C15 C19 C20 -147.62(14) . . . . ?
C14 C15 C19 C24 33.9(2) . . . . ?
C15 C19 C20 C21 -177.46(14) . . . . ?
C15 C19 C24 C23 178.74(14) . . . . ?
C16 C7 C8 N1 115.75(13) . . . . ?
C16 C7 C8 O1 -65.07(18) . . . . ?
C16 C7 C12 C13 52.80(15) . . . . ?
C16 C15 C19 C20 87.36(16) . . . . ?
C16 C15 C19 C24 -91.09(17) . . . . ?
C19 C15 C16 C7 -178.85(11) . . . . ?
C19 C15 C16 C17 -59.06(15) . . . . ?
C19 C15 C16 C18 60.74(15) . . . . ?
C19 C20 C21 C22 -1.6(2) . . . . ?
C20 C19 C24 C23 0.3(2) . . . . ?
C20 C21 C22 C23 0.9(2) . . . . ?
C21 C22 C23 C24 0.5(2) . . . . ?
C22 C23 C24 C19 -1.1(2) . . . . ?
C24 C19 C20 C21 1.1(2) . . . . ?
N1 C1 C2 C3 -179.68(15) . . . . ?
N1 C1 C6 C5 178.36(14) . . . . ?
N1 C1 C6 C7 -3.56(16) . . . . ?
O1 C8 N1 C1 -179.08(14) . . . . ?
O1 C8 N1 C9 5.2(2) . . . . ?
O2 C13 C14 C15 -139.43(16) . . . . ?

loop_
_publcif_info_exptl_table_extra_item
sin_theta_over_lambda_max

loop_
_publcif_info_exptl_table_header_item
?
